data_2240732
loop_
_publ_author_name
'Sunitha, V. M.'
'Naveen, S.'
'Manjunath, H. R.'
'Benaka Prasad, S. B.'
'Manivannan, V.'
'Lokanath, N. K.'

_publ_section_title
;
 Crystal structure of ethyl 2-(3,5-difluorophenyl)quinoline-4-carboxylate
;
_journal_coeditor_code SU5120
_journal_issue 5
_journal_name_full 'Acta Crystallographica Section E'
_journal_page_first o341
_journal_page_last o342
_journal_paper_doi 10.1107/S2056989015007677
_journal_volume 71
_journal_year 2015
_chemical_formula_iupac 'C18 H13 F2 N O2'
_chemical_formula_moiety 'C18 H13 F2 N O2'
_chemical_formula_sum 'C18 H13 F2 N O2'
_chemical_formula_weight 313.29
_chemical_name_systematic
;
Ethyl 2-(3,5-difluorophenyl)quinoline-4-carboxylate
;
_space_group_IT_number 2
_symmetry_cell_setting triclinic
_symmetry_space_group_name_Hall '-P 1'
_symmetry_space_group_name_H-M 'P -1'
_atom_sites_solution_hydrogens geom
_atom_sites_solution_primary direct
_atom_sites_solution_secondary difmap
_cell_angle_alpha 101.193(2)
_cell_angle_beta 108.616(2)
_cell_angle_gamma 98.741(2)
_cell_formula_units_Z 2
_cell_length_a 8.2674(3)
_cell_length_b 10.0529(4)
_cell_length_c 10.0562(4)
_cell_measurement_reflns_used 2482
_cell_measurement_temperature 296
_cell_measurement_theta_max 64.42
_cell_measurement_theta_min 6.06
_cell_volume 756.14(5)
_computing_cell_refinement
;
SAINT (Bruker, 2013)
;
_computing_data_collection
;
APEX2 (Bruker, 2013)
;
_computing_data_reduction
;
SAINT (Bruker, 2013)
;
_computing_molecular_graphics
;
Mercury (Macrae <i>et al.</i>, 2008)
;
_computing_publication_material
;
SHELXL97 (Sheldrick, 2008)
;
_computing_structure_refinement
;
SHELXL97 (Sheldrick, 2008)
;
_computing_structure_solution
;
SHELXS97 (Sheldrick, 2008)
;
_diffrn_ambient_temperature 296
_diffrn_detector_area_resol_mean 10.7
_diffrn_measured_fraction_theta_full 0.979
_diffrn_measured_fraction_theta_max 0.979
_diffrn_measurement_device_type 'Bruker X8 Proteum'
_diffrn_measurement_method '\f and \w scans'
_diffrn_radiation_monochromator 'Helios multilayer optics'
_diffrn_radiation_source 'Bruker MicroStar microfocus rotating anode'
_diffrn_radiation_type CuK\a
_diffrn_radiation_wavelength 1.54178
_diffrn_reflns_av_R_equivalents 0.0382
_diffrn_reflns_av_sigmaI/netI 0.0386
_diffrn_reflns_limit_h_max 9
_diffrn_reflns_limit_h_min -9
_diffrn_reflns_limit_k_max 11
_diffrn_reflns_limit_k_min -11
_diffrn_reflns_limit_l_max 11
_diffrn_reflns_limit_l_min -11
_diffrn_reflns_number 9032
_diffrn_reflns_reduction_process
;
;
_diffrn_reflns_theta_full 64.42
_diffrn_reflns_theta_max 64.42
_diffrn_reflns_theta_min 6.06
_exptl_absorpt_coefficient_mu 0.900
_exptl_absorpt_correction_T_max 0.799
_exptl_absorpt_correction_T_min 0.763
_exptl_absorpt_correction_type multi-scan
_exptl_absorpt_process_details
;
(SADABS; Bruker, 2013)
;
_exptl_crystal_colour brown
_exptl_crystal_density_diffrn 1.376
_exptl_crystal_density_method 'Not Measured'
_exptl_crystal_description rectangle
_exptl_crystal_F_000 324
_exptl_crystal_size_max 0.300
_exptl_crystal_size_mid 0.270
_exptl_crystal_size_min 0.250
_refine_diff_density_max 0.164
_refine_diff_density_min -0.224
_refine_ls_extinction_coef 0.011(3)
_refine_ls_extinction_expression 'FC^*^ = KFC[1+0.001XFC^2^\L^3^/SIN(2\Q)]^-1/4^'
_refine_ls_extinction_method
;
SHELXL97 (Sheldrick, 2008)
;
_refine_ls_goodness_of_fit_ref 1.049
_refine_ls_hydrogen_treatment constr
_refine_ls_matrix_type full
_refine_ls_number_parameters 210
_refine_ls_number_reflns 2482
_refine_ls_number_restraints 0
_refine_ls_restrained_S_all 1.049
_refine_ls_R_factor_all 0.0493
_refine_ls_R_factor_gt 0.0441
_refine_ls_shift/su_max 0.000
_refine_ls_shift/su_mean 0.000
_refine_ls_structure_factor_coef Fsqd
_refine_ls_weighting_details 'calc w=1/[\s^2^(Fo^2^)+(0.0696P)^2^+0.0990P] where P=(Fo^2^+2Fc^2^)/3'
_refine_ls_weighting_scheme calc
_refine_ls_wR_factor_gt 0.1245
_refine_ls_wR_factor_ref 0.1306
_reflns_number_gt 2147
_reflns_number_total 2482
_reflns_threshold_expression I>2\s(I)
_cod_data_source_file su5120sup1.cif
_cod_data_source_block I
_cod_database_code 2240732

loop_
_symmetry_equiv_pos_site_id
_symmetry_equiv_pos_as_xyz
1 x,y,z
2 -x,-y,-z

loop_
_atom_site_aniso_label
_atom_site_aniso_U_11
_atom_site_aniso_U_22
_atom_site_aniso_U_33
_atom_site_aniso_U_12
_atom_site_aniso_U_13
_atom_site_aniso_U_23
F17 0.0858(7) 0.0796(7) 0.0865(7) -0.0067(5) 0.0321(6) 0.0446(5)
F18 0.1077(9) 0.0813(7) 0.0655(7) -0.0309(6) 0.0073(6) 0.0027(5)
O20 0.1060(11) 0.0881(9) 0.0877(10) -0.0363(8) 0.0244(8) 0.0372(7)
O21 0.0731(7) 0.0690(7) 0.0589(7) 0.0017(5) 0.0253(6) 0.0284(5)
N1 0.0544(7) 0.0478(7) 0.0520(7) 0.0038(5) 0.0171(6) 0.0154(5)
C2 0.0507(8) 0.0465(7) 0.0545(8) 0.0059(6) 0.0162(7) 0.0122(6)
C3 0.0755(11) 0.0633(10) 0.0568(9) 0.0024(8) 0.0119(8) 0.0151(7)
C4 0.0820(12) 0.0736(11) 0.0620(11) -0.0057(9) 0.0003(9) 0.0091(9)
C5 0.0757(12) 0.0615(10) 0.0820(13) -0.0157(8) 0.0065(10) 0.0086(9)
C6 0.0654(10) 0.0546(9) 0.0720(11) -0.0056(7) 0.0173(8) 0.0156(8)
C7 0.0478(8) 0.0445(7) 0.0587(9) 0.0066(6) 0.0186(7) 0.0118(6)
C8 0.0463(7) 0.0436(7) 0.0572(8) 0.0086(6) 0.0225(6) 0.0168(6)
C9 0.0464(7) 0.0455(7) 0.0497(8) 0.0064(6) 0.0166(6) 0.0145(6)
C10 0.0452(7) 0.0428(7) 0.0503(8) 0.0082(6) 0.0178(6) 0.0145(6)
C11 0.0454(7) 0.0431(7) 0.0547(8) 0.0080(6) 0.0187(6) 0.0163(6)
C12 0.0628(9) 0.0505(8) 0.0564(9) 0.0002(7) 0.0208(7) 0.0169(7)
C13 0.0615(9) 0.0513(8) 0.0595(9) -0.0003(7) 0.0129(7) 0.0079(7)
C14 0.0540(9) 0.0432(8) 0.0819(11) 0.0004(6) 0.0227(8) 0.0185(7)
C15 0.0561(9) 0.0513(8) 0.0731(10) 0.0075(6) 0.0270(8) 0.0303(7)
C16 0.0525(8) 0.0534(8) 0.0567(9) 0.0053(6) 0.0175(7) 0.0217(7)
C19 0.0578(9) 0.0518(8) 0.0661(10) 0.0065(7) 0.0258(8) 0.0227(7)
C22 0.0999(14) 0.0970(14) 0.0718(12) 0.0123(11) 0.0406(11) 0.0442(10)
C23 0.1130(18) 0.156(2) 0.0710(13) 0.0141(16) 0.0238(12) 0.0552(14)

loop_
_atom_site_type_symbol
_atom_site_label
_atom_site_fract_x
_atom_site_fract_y
_atom_site_fract_z
_atom_site_U_iso_or_equiv
_atom_site_thermal_displace_type
_atom_site_calc_flag
_atom_site_refinement_flags
_atom_site_occupancy
F F17 -0.07505(13) 0.11215(10) 0.69978(11) 0.0832(4) Uani . . 1.000
F F18 -0.21878(16) 0.10400(12) 0.20982(12) 0.0993(4) Uani . . 1.000
O O20 0.5498(2) 0.83249(15) 0.42261(16) 0.1012(6) Uani . . 1.000
O O21 0.31565(15) 0.67459(11) 0.26915(12) 0.0665(4) Uani . . 1.000
N N1 0.35974(15) 0.51312(12) 0.70955(13) 0.0525(4) Uani . . 1.000
C C2 0.48895(19) 0.63200(14) 0.75527(16) 0.0520(4) Uani . . 1.000
C C3 0.5941(2) 0.67423(17) 0.90376(18) 0.0698(6) Uani . . 1.000
C C4 0.7210(3) 0.7948(2) 0.9594(2) 0.0830(7) Uani . . 1.000
C C5 0.7486(3) 0.87609(19) 0.8681(2) 0.0837(7) Uani . . 1.000
C C6 0.6535(2) 0.83789(16) 0.72399(19) 0.0682(6) Uani . . 1.000
C C7 0.51962(18) 0.71364(14) 0.66138(16) 0.0512(5) Uani . . 1.000
C C8 0.41001(18) 0.66272(14) 0.51179(16) 0.0477(4) Uani . . 1.000
C C9 0.28096(18) 0.54385(14) 0.46942(15) 0.0475(4) Uani . . 1.000
C C10 0.25718(17) 0.47149(13) 0.57158(15) 0.0458(4) Uani . . 1.000
C C11 0.11409(17) 0.34387(13) 0.52808(15) 0.0473(4) Uani . . 1.000
C C12 0.0105(2) 0.28135(15) 0.38426(17) 0.0578(5) Uani . . 1.000
C C13 -0.1193(2) 0.16400(16) 0.35114(17) 0.0622(5) Uani . . 1.000
C C14 -0.1529(2) 0.10394(15) 0.45354(19) 0.0610(5) Uani . . 1.000
C C15 -0.0474(2) 0.16870(15) 0.59420(18) 0.0577(5) Uani . . 1.000
C C16 0.08370(19) 0.28567(15) 0.63472(17) 0.0544(5) Uani . . 1.000
C C19 0.4343(2) 0.73427(15) 0.39981(18) 0.0573(5) Uani . . 1.000
C C22 0.3365(3) 0.7336(2) 0.1529(2) 0.0850(8) Uani . . 1.000
C C23 0.1898(4) 0.6564(3) 0.0175(3) 0.1138(10) Uani . . 1.000
H H3 0.57680 0.61930 0.96470 0.0840 Uiso calc R 1.000
H H4 0.78890 0.82250 1.05790 0.1000 Uiso calc R 1.000
H H5 0.83450 0.95880 0.90700 0.1000 Uiso calc R 1.000
H H6 0.67630 0.89370 0.66540 0.0820 Uiso calc R 1.000
H H9 0.20810 0.51030 0.37230 0.0570 Uiso calc R 1.000
H H12 0.02840 0.31830 0.31080 0.0690 Uiso calc R 1.000
H H14 -0.24150 0.02450 0.42900 0.0730 Uiso calc R 1.000
H H16 0.15150 0.32560 0.73220 0.0650 Uiso calc R 1.000
H H22A 0.44750 0.72490 0.14270 0.1020 Uiso calc R 1.000
H H22B 0.33500 0.83160 0.17440 0.1020 Uiso calc R 1.000
H H23A 0.18670 0.55860 0.00140 0.1710 Uiso calc R 1.000
H H23B 0.20580 0.68790 -0.06260 0.1710 Uiso calc R 1.000
H H23C 0.08140 0.67240 0.02550 0.1710 Uiso calc R 1.000

loop_
_atom_type_symbol
_atom_type_description
_atom_type_scat_dispersion_real
_atom_type_scat_dispersion_imag
_atom_type_scat_source
O O 0.0492 0.0322 'International Tables Vol C Tables 4.2.6.8 and 6.1.1.4'
N N 0.0311 0.0180 'International Tables Vol C Tables 4.2.6.8 and 6.1.1.4'
F F 0.0727 0.0534 'International Tables Vol C Tables 4.2.6.8 and 6.1.1.4'
H H 0.0000 0.0000 'International Tables Vol C Tables 4.2.6.8 and 6.1.1.4'
C C 0.0181 0.0091 'International Tables Vol C Tables 4.2.6.8 and 6.1.1.4'

loop_
_geom_angle_atom_site_label_1
_geom_angle_atom_site_label_2
_geom_angle_atom_site_label_3
_geom_angle
_geom_angle_publ_flag
C19 O21 C22 115.85(14) no
C2 N1 C10 118.74(12) no
N1 C2 C3 117.08(14) no
N1 C2 C7 123.41(13) no
C3 C2 C7 119.51(14) no
C2 C3 C4 120.79(16) no
C3 C4 C5 119.67(17) no
C4 C5 C6 121.59(19) no
C5 C6 C7 120.72(16) no
C2 C7 C6 117.68(14) no
C2 C7 C8 116.27(13) no
C6 C7 C8 126.04(14) no
C7 C8 C9 118.95(13) no
C7 C8 C19 121.86(13) no
C9 C8 C19 119.19(13) no
C8 C9 C10 120.74(13) no
N1 C10 C9 121.83(13) no
N1 C10 C11 116.69(12) no
C9 C10 C11 121.48(12) no
C10 C11 C12 121.97(13) no
C10 C11 C16 119.24(13) no
C12 C11 C16 118.79(14) no
C11 C12 C13 119.22(14) no
F18 C13 C12 118.35(14) no
F18 C13 C14 118.13(15) no
C12 C13 C14 123.52(15) no
C13 C14 C15 115.41(15) no
F17 C15 C14 117.53(14) no
F17 C15 C16 118.38(14) no
C14 C15 C16 124.09(15) no
C11 C16 C15 118.97(14) no
O20 C19 O21 122.45(16) no
O20 C19 C8 124.87(16) no
O21 C19 C8 112.65(14) no
O21 C22 C23 107.77(19) no
C2 C3 H3 120.00 no
C4 C3 H3 120.00 no
C3 C4 H4 120.00 no
C5 C4 H4 120.00 no
C4 C5 H5 119.00 no
C6 C5 H5 119.00 no
C5 C6 H6 120.00 no
C7 C6 H6 120.00 no
C8 C9 H9 120.00 no
C10 C9 H9 120.00 no
C11 C12 H12 120.00 no
C13 C12 H12 120.00 no
C13 C14 H14 122.00 no
C15 C14 H14 122.00 no
C11 C16 H16 121.00 no
C15 C16 H16 121.00 no
O21 C22 H22A 110.00 no
O21 C22 H22B 110.00 no
C23 C22 H22A 110.00 no
C23 C22 H22B 110.00 no
H22A C22 H22B 108.00 no
C22 C23 H23A 109.00 no
C22 C23 H23B 109.00 no
C22 C23 H23C 110.00 no
H23A C23 H23B 109.00 no
H23A C23 H23C 109.00 no
H23B C23 H23C 109.00 no

loop_
_geom_bond_atom_site_label_1
_geom_bond_atom_site_label_2
_geom_bond_distance
_geom_bond_publ_flag
F17 C15 1.3611(19) no
F18 C13 1.3528(19) no
O20 C19 1.194(2) no
O21 C19 1.319(2) no
O21 C22 1.454(2) no
N1 C2 1.366(2) no
N1 C10 1.3171(18) no
C2 C3 1.407(2) no
C2 C7 1.421(2) no
C3 C4 1.363(3) no
C4 C5 1.390(3) no
C5 C6 1.353(3) no
C6 C7 1.418(2) no
C7 C8 1.427(2) no
C8 C9 1.368(2) no
C8 C19 1.497(2) no
C9 C10 1.414(2) no
C10 C11 1.492(2) no
C11 C12 1.383(2) no
C11 C16 1.388(2) no
C12 C13 1.374(2) no
C13 C14 1.369(2) no
C14 C15 1.367(2) no
C15 C16 1.367(2) no
C22 C23 1.475(4) no
C3 H3 0.9300 no
C4 H4 0.9300 no
C5 H5 0.9300 no
C6 H6 0.9300 no
C9 H9 0.9300 no
C12 H12 0.9300 no
C14 H14 0.9300 no
C16 H16 0.9300 no
C22 H22A 0.9700 no
C22 H22B 0.9700 no
C23 H23A 0.9600 no
C23 H23B 0.9600 no
C23 H23C 0.9600 no

loop_
_geom_hbond_atom_site_label_D
_geom_hbond_atom_site_label_H
_geom_hbond_atom_site_label_A
_geom_hbond_site_symmetry_A
_geom_hbond_distance_DH
_geom_hbond_distance_HA
_geom_hbond_distance_DA
_geom_hbond_angle_DHA
_geom_hbond_publ_flag
C6 H6 O20 . 0.93 2.24 2.861(2) 123 yes
C14 H14 O20 1_445 0.93 2.36 3.275(2) 167 yes

loop_
_geom_torsion_atom_site_label_1
_geom_torsion_atom_site_label_2
_geom_torsion_atom_site_label_3
_geom_torsion_atom_site_label_4
_geom_torsion
_geom_torsion_publ_flag
C19 O21 C22 C23 -178.32(19) no
C22 O21 C19 O20 1.5(3) no
C22 O21 C19 C8 -176.71(15) no
C10 N1 C2 C7 -0.3(2) no
C10 N1 C2 C3 179.08(15) no
C2 N1 C10 C9 2.1(2) no
C2 N1 C10 C11 -177.91(13) no
N1 C2 C3 C4 -177.18(18) no
C3 C2 C7 C6 -1.9(2) no
C3 C2 C7 C8 178.80(15) no
N1 C2 C7 C6 177.45(15) no
N1 C2 C7 C8 -1.9(2) no
C7 C2 C3 C4 2.2(3) no
C2 C3 C4 C5 -0.9(3) no
C3 C4 C5 C6 -0.7(4) no
C4 C5 C6 C7 1.0(3) no
C5 C6 C7 C2 0.3(3) no
C5 C6 C7 C8 179.57(18) no
C6 C7 C8 C9 -177.03(16) no
C2 C7 C8 C19 -176.71(14) no
C2 C7 C8 C9 2.2(2) no
C6 C7 C8 C19 4.0(3) no
C7 C8 C9 C10 -0.6(2) no
C19 C8 C9 C10 178.34(14) no
C9 C8 C19 O21 3.7(2) no
C7 C8 C19 O20 4.4(3) no
C7 C8 C19 O21 -177.37(14) no
C9 C8 C19 O20 -174.49(18) no
C8 C9 C10 N1 -1.7(2) no
C8 C9 C10 C11 178.32(14) no
N1 C10 C11 C12 -172.73(14) no
C9 C10 C11 C16 -172.80(14) no
N1 C10 C11 C16 7.2(2) no
C9 C10 C11 C12 7.3(2) no
C16 C11 C12 C13 0.1(2) no
C10 C11 C12 C13 -179.96(16) no
C10 C11 C16 C15 -179.93(15) no
C12 C11 C16 C15 0.0(2) no
C11 C12 C13 F18 -179.73(15) no
C11 C12 C13 C14 -0.1(3) no
C12 C13 C14 C15 -0.1(3) no
F18 C13 C14 C15 179.58(15) no
C13 C14 C15 F17 -179.53(15) no
C13 C14 C15 C16 0.2(3) no
F17 C15 C16 C11 179.57(14) no
C14 C15 C16 C11 -0.2(3) no

_cod_database_fobs_code 2240732
